data_4087417
loop_
_publ_author_name
'Ito, Jun-ichi'
'Hosokawa, Satomi'
'Khalid, Hairuzana Binti'
'Nishiyama, Hisao'

_publ_section_title
;
 Preparation, Characterization, and Catalytic Reactions of NCN Pincer Iron
 Complexes Containing Stannyl, Silyl, Methyl, and Phenyl Ligands
;
_journal_issue 7
_journal_name_full Organometallics
_journal_page_first 1377
_journal_paper_doi 10.1021/acs.organomet.5b00082
_journal_volume 34
_journal_year 2015
_chemical_formula_sum 'C21 H28 Fe N2 O4 Si'
_chemical_formula_weight 456.39
_space_group_IT_number 11
_space_group_name_Hall '-P 2yb'
_space_group_name_H-M_alt 'P 1 21/m 1'
_symmetry_cell_setting monoclinic
_symmetry_space_group_name_H-M 'P 1 21/m 1'
_atom_sites_solution_hydrogens geom
_atom_sites_solution_primary direct
_atom_sites_solution_secondary difmap
_audit_creation_method SHELXL-97
_cell_angle_alpha 90.00
_cell_angle_beta 96.899(7)
_cell_angle_gamma 90.00
_cell_formula_units_Z 2
_cell_length_a 8.427(3)
_cell_length_b 12.448(5)
_cell_length_c 10.577(4)
_cell_measurement_reflns_used 4617
_cell_measurement_temperature 123(2)
_cell_measurement_theta_max 28.25
_cell_measurement_theta_min 2.43
_cell_volume 1101.5(7)
_computing_cell_refinement 'Bruker SMART'
_computing_data_collection 'Bruker SMART'
_computing_data_reduction 'Bruker SAINT'
_computing_molecular_graphics 'Bruker SHELXTL'
_computing_publication_material 'Bruker SHELXTL'
_computing_structure_refinement 'SHELXL-97 (Sheldrick, 1997)'
_computing_structure_solution 'SHELXS-97 (Sheldrick, 1990)'
_diffrn_ambient_temperature 123(2)
_diffrn_detector_area_resol_mean 8.366
_diffrn_measured_fraction_theta_full 0.992
_diffrn_measured_fraction_theta_max 0.992
_diffrn_measurement_device_type 'CCD area detector'
_diffrn_measurement_method 'phi and omega scans'
_diffrn_radiation_monochromator graphite
_diffrn_radiation_source 'fine-focus sealed tube'
_diffrn_radiation_type MoK\a
_diffrn_radiation_wavelength 0.71073
_diffrn_reflns_av_R_equivalents 0.0260
_diffrn_reflns_av_sigmaI/netI 0.0286
_diffrn_reflns_limit_h_max 9
_diffrn_reflns_limit_h_min -11
_diffrn_reflns_limit_k_max 16
_diffrn_reflns_limit_k_min -16
_diffrn_reflns_limit_l_max 14
_diffrn_reflns_limit_l_min -9
_diffrn_reflns_number 8047
_diffrn_reflns_theta_full 28.31
_diffrn_reflns_theta_max 28.31
_diffrn_reflns_theta_min 1.94
_exptl_absorpt_coefficient_mu 0.768
_exptl_absorpt_correction_T_max 0.9272
_exptl_absorpt_correction_T_min 0.8024
_exptl_absorpt_correction_type empirical
_exptl_crystal_colour yellow
_exptl_crystal_density_diffrn 1.376
_exptl_crystal_density_method 'not measured'
_exptl_crystal_description prism
_exptl_crystal_F_000 480
_exptl_crystal_size_max 0.30
_exptl_crystal_size_mid 0.20
_exptl_crystal_size_min 0.10
_refine_diff_density_max 0.584
_refine_diff_density_min -0.330
_refine_diff_density_rms 0.067
_refine_ls_extinction_method none
_refine_ls_goodness_of_fit_ref 1.065
_refine_ls_hydrogen_treatment mixed
_refine_ls_matrix_type full
_refine_ls_number_parameters 149
_refine_ls_number_reflns 2837
_refine_ls_number_restraints 0
_refine_ls_restrained_S_all 1.065
_refine_ls_R_factor_all 0.0346
_refine_ls_R_factor_gt 0.0314
_refine_ls_shift/su_max 0.000
_refine_ls_shift/su_mean 0.000
_refine_ls_structure_factor_coef Fsqd
_refine_ls_weighting_details 'calc w=1/[\s^2^(Fo^2^)+(0.0469P)^2^+0.3909P] where P=(Fo^2^+2Fc^2^)/3'
_refine_ls_weighting_scheme calc
_refine_ls_wR_factor_gt 0.0821
_refine_ls_wR_factor_ref 0.0843
_reflns_number_gt 2610
_reflns_number_total 2837
_reflns_threshold_expression >2sigma(I)
_cod_data_source_file om5b00082_si_002.cif
_cod_data_source_block 5a
_cod_depositor_comments
;
The following automatic conversions were performed:

data item '_exptl_absorpt_correction_type' value 'Empirical' was
changed to 'empirical' in accordance with the
/home/saulius/struct/COD-crude-data/automatic-downloads/DataCite-retrospective/ACS/depositions/lib/dictionaries/cif_core.dic
dictionary named 'cif_core.dic' version 2.4.2 last updated on
2011-04-26.

data item '_symmetry_cell_setting' value 'Monoclinic' was changed to
'monoclinic' in accordance with the
/home/saulius/struct/COD-crude-data/automatic-downloads/DataCite-retrospective/ACS/depositions/lib/dictionaries/cif_core.dic
dictionary named 'cif_core.dic' version 2.4.2 last updated on
2011-04-26.

Automatic conversion script
Id: cif_fix_values 6909 2019-04-08 15:41:33Z antanas 
;
_cod_original_cell_volume 1101.6(7)
_cod_original_sg_symbol_H-M P2(1)/m
_cod_database_code 4087417

loop_
_symmetry_equiv_pos_as_xyz
'x, y, z'
'-x, y+1/2, -z'
'-x, -y, -z'
'x, -y-1/2, z'

loop_
_atom_site_label
_atom_site_type_symbol
_atom_site_fract_x
_atom_site_fract_y
_atom_site_fract_z
_atom_site_U_iso_or_equiv
_atom_site_adp_type
_atom_site_occupancy
_atom_site_symmetry_multiplicity
_atom_site_calc_flag
_atom_site_refinement_flags
Fe1 Fe 0.15788(3) 0.2500 0.23833(2) 0.01395(9) Uani 1 2 d S
N1 N 0.18036(14) 0.09165(9) 0.20675(11) 0.0177(2) Uani 1 1 d .
O1 O 0.25305(14) -0.03805(8) 0.07523(11) 0.0285(3) Uani 1 1 d .
O2 O -0.16497(19) 0.2500 0.09377(17) 0.0306(4) Uani 1 2 d S
O3 O 0.0592(2) 0.2500 0.49617(15) 0.0328(4) Uani 1 2 d S
Si1 Si 0.43003(6) 0.2500 0.33628(5) 0.01910(13) Uani 1 2 d S
C1 C 0.2664(2) 0.2500 0.08879(18) 0.0170(4) Uani 1 2 d S
C2 C 0.30166(16) 0.15315(11) 0.03116(13) 0.0191(3) Uani 1 1 d .
C3 C 0.37722(17) 0.15214(12) -0.07962(14) 0.0238(3) Uani 1 1 d .
H3 H 0.4025 0.0862 -0.1176 0.029 Uiso 1 1 calc R
C4 C 0.4146(3) 0.2500 -0.1331(2) 0.0268(4) Uani 1 2 d S
H4 H 0.4669 0.2500 -0.2078 0.032 Uiso 1 2 calc SR
C5 C 0.24559(16) 0.06680(11) 0.10556(14) 0.0200(3) Uani 1 1 d .
C6 C 0.1803(3) -0.09527(14) 0.1736(2) 0.0464(5) Uani 1 1 d .
H6A H 0.2591 -0.1437 0.2214 0.056 Uiso 1 1 calc R
H6B H 0.0886 -0.1388 0.1351 0.056 Uiso 1 1 calc R
C7 C 0.12352(18) -0.00909(11) 0.26296(15) 0.0221(3) Uani 1 1 d .
C8 C -0.05736(19) -0.00663(14) 0.25695(18) 0.0334(4) Uani 1 1 d .
H8A H -0.0891 0.0520 0.3104 0.050 Uiso 1 1 calc R
H8B H -0.0951 -0.0751 0.2879 0.050 Uiso 1 1 calc R
H8C H -0.1045 0.0048 0.1687 0.050 Uiso 1 1 calc R
C9 C 0.1984(2) -0.02403(14) 0.39984(17) 0.0336(4) Uani 1 1 d .
H9A H 0.3151 -0.0236 0.4031 0.050 Uiso 1 1 calc R
H9B H 0.1637 -0.0928 0.4323 0.050 Uiso 1 1 calc R
H9C H 0.1647 0.0346 0.4524 0.050 Uiso 1 1 calc R
C10 C -0.0421(2) 0.2500 0.15089(19) 0.0187(4) Uani 1 2 d S
C11 C 0.0989(2) 0.2500 0.3952(2) 0.0201(4) Uani 1 2 d S
C12 C 0.4516(3) 0.2500 0.5173(2) 0.0322(5) Uani 1 2 d S
H12A H 0.4132 0.3186 0.5476 0.048 Uiso 0.50 1 calc PR
H12B H 0.5644 0.2404 0.5506 0.048 Uiso 0.50 1 calc PR
H12C H 0.3885 0.1911 0.5471 0.048 Uiso 0.50 1 calc PR
C13 C 0.55578(18) 0.13154(13) 0.29641(16) 0.0283(3) Uani 1 1 d .
H13A H 0.5656 0.1318 0.2050 0.043 Uiso 1 1 calc R
H13B H 0.5046 0.0647 0.3189 0.043 Uiso 1 1 calc R
H13C H 0.6623 0.1369 0.3447 0.043 Uiso 1 1 calc R

loop_
_atom_site_aniso_label
_atom_site_aniso_U_11
_atom_site_aniso_U_22
_atom_site_aniso_U_33
_atom_site_aniso_U_23
_atom_site_aniso_U_13
_atom_site_aniso_U_12
Fe1 0.01467(14) 0.01329(14) 0.01445(14) 0.000 0.00400(10) 0.000
N1 0.0196(5) 0.0144(5) 0.0195(5) 0.0017(4) 0.0043(4) 0.0002(4)
O1 0.0393(6) 0.0161(5) 0.0324(6) -0.0046(4) 0.0140(5) 0.0025(4)
O2 0.0237(7) 0.0310(8) 0.0351(9) 0.000 -0.0043(7) 0.000
O3 0.0416(9) 0.0354(9) 0.0245(8) 0.000 0.0166(7) 0.000
Si1 0.0158(2) 0.0236(3) 0.0177(3) 0.000 0.00148(19) 0.000
C1 0.0155(8) 0.0196(9) 0.0161(8) 0.000 0.0024(7) 0.000
C2 0.0172(6) 0.0211(6) 0.0192(6) -0.0019(5) 0.0030(5) 0.0016(5)
C3 0.0217(6) 0.0295(7) 0.0213(7) -0.0061(6) 0.0063(5) 0.0020(5)
C4 0.0233(10) 0.0392(12) 0.0195(9) 0.000 0.0096(8) 0.000
C5 0.0201(6) 0.0169(6) 0.0233(7) -0.0029(5) 0.0031(5) 0.0032(5)
C6 0.0768(14) 0.0172(7) 0.0523(12) -0.0012(7) 0.0365(11) 0.0003(8)
C7 0.0262(7) 0.0135(6) 0.0273(7) 0.0025(5) 0.0065(6) 0.0000(5)
C8 0.0258(7) 0.0275(8) 0.0461(10) 0.0104(7) 0.0007(7) -0.0074(6)
C9 0.0353(8) 0.0290(8) 0.0350(9) 0.0152(7) -0.0022(7) -0.0041(7)
C10 0.0209(9) 0.0150(8) 0.0209(9) 0.000 0.0051(7) 0.000
C11 0.0217(9) 0.0165(8) 0.0228(10) 0.000 0.0054(7) 0.000
C12 0.0284(11) 0.0475(14) 0.0198(10) 0.000 -0.0005(8) 0.000
C13 0.0205(7) 0.0327(8) 0.0315(8) 0.0007(6) 0.0017(6) 0.0064(6)

loop_
_atom_type_symbol
_atom_type_description
_atom_type_scat_dispersion_real
_atom_type_scat_dispersion_imag
_atom_type_scat_source
C C 0.0033 0.0016 'International Tables Vol C Tables 4.2.6.8 and 6.1.1.4'
H H 0.0000 0.0000 'International Tables Vol C Tables 4.2.6.8 and 6.1.1.4'
N N 0.0061 0.0033 'International Tables Vol C Tables 4.2.6.8 and 6.1.1.4'
O O 0.0106 0.0060 'International Tables Vol C Tables 4.2.6.8 and 6.1.1.4'
Si Si 0.0817 0.0704 'International Tables Vol C Tables 4.2.6.8 and 6.1.1.4'
Fe Fe 0.3463 0.8444 'International Tables Vol C Tables 4.2.6.8 and 6.1.1.4'

loop_
_geom_angle_atom_site_label_1
_geom_angle_atom_site_label_2
_geom_angle_atom_site_label_3
_geom_angle
_geom_angle_site_symmetry_1
_geom_angle_site_symmetry_3
C11 Fe1 C10 97.35(9) . .
C11 Fe1 C1 167.79(8) . .
C10 Fe1 C1 94.86(9) . .
C11 Fe1 N1 101.32(3) . 4_565
C10 Fe1 N1 90.89(4) . 4_565
C1 Fe1 N1 78.44(3) . 4_565
C11 Fe1 N1 101.32(3) . .
C10 Fe1 N1 90.89(4) . .
C1 Fe1 N1 78.44(3) . .
N1 Fe1 N1 156.87(7) 4_565 .
C11 Fe1 Si1 87.53(7) . .
C10 Fe1 Si1 175.12(6) . .
C1 Fe1 Si1 80.26(6) . .
N1 Fe1 Si1 88.14(3) 4_565 .
N1 Fe1 Si1 88.14(3) . .
C5 N1 C7 108.45(12) . .
C5 N1 Fe1 115.34(9) . .
C7 N1 Fe1 135.77(9) . .
C5 O1 C6 105.55(12) . .
C13 Si1 C13 102.35(11) . 4_565
C13 Si1 C12 103.64(7) . .
C13 Si1 C12 103.64(7) 4_565 .
C13 Si1 Fe1 115.80(5) . .
C13 Si1 Fe1 115.80(5) 4_565 .
C12 Si1 Fe1 113.93(8) . .
C2 C1 C2 119.03(18) 4_565 .
C2 C1 Fe1 120.42(9) 4_565 .
C2 C1 Fe1 120.42(9) . .
C1 C2 C3 120.97(14) . .
C1 C2 C5 107.66(13) . .
C3 C2 C5 131.37(13) . .
C4 C3 C2 118.64(14) . .
C3 C4 C3 121.68(19) . 4_565
N1 C5 O1 117.63(13) . .
N1 C5 C2 118.06(12) . .
O1 C5 C2 124.29(13) . .
O1 C6 C7 106.61(13) . .
N1 C7 C8 109.59(12) . .
N1 C7 C9 111.48(12) . .
C8 C7 C9 110.02(14) . .
N1 C7 C6 101.68(12) . .
C8 C7 C6 111.82(15) . .
C9 C7 C6 112.00(15) . .
O2 C10 Fe1 178.33(18) . .
O3 C11 Fe1 179.31(19) . .

loop_
_geom_bond_atom_site_label_1
_geom_bond_atom_site_label_2
_geom_bond_distance
_geom_bond_site_symmetry_2
Fe1 C11 1.789(2) .
Fe1 C10 1.823(2) .
Fe1 C1 1.920(2) .
Fe1 N1 2.0121(13) 4_565
Fe1 N1 2.0121(13) .
Fe1 Si1 2.4006(10) .
N1 C5 1.2980(18) .
N1 C7 1.4913(18) .
O1 C5 1.3473(17) .
O1 C6 1.456(2) .
O2 C10 1.134(3) .
O3 C11 1.156(3) .
Si1 C13 1.8928(16) .
Si1 C13 1.8928(16) 4_565
Si1 C12 1.902(2) .
C1 C2 1.3989(17) 4_565
C1 C2 1.3990(17) .
C2 C3 1.399(2) .
C2 C5 1.445(2) .
C3 C4 1.3950(19) .
C4 C3 1.3950(19) 4_565
C6 C7 1.543(2) .
C7 C8 1.518(2) .
C7 C9 1.520(2) .
